data_7153842
loop_
_publ_author_name
'Lim, Zelong'
'Duggan, Peter J.'
'Meyer, Adam G.'
'Tuck, Kellie L.'

_publ_section_title
;
 An iterative in silico and modular synthetic approach to aqueous soluble
 tercyclic \a-helix mimetics.
;
_journal_issue 25
_journal_name_full 'Organic &amp; biomolecular chemistry'
_journal_page_first 4432
_journal_page_last 4444
_journal_paper_doi 10.1039/c4ob00647j
_journal_volume 12
_journal_year 2014
_chemical_formula_moiety 'C17 H16 N2 O2'
_chemical_formula_sum 'C17 H16 N2 O2'
_chemical_formula_weight 280.32
_chemical_name_systematic
; 
 ? 
;
_space_group_IT_number 14
_symmetry_cell_setting monoclinic
_symmetry_space_group_name_Hall '-P 2ybc'
_symmetry_space_group_name_H-M 'P 1 21/c 1'
_atom_sites_solution_hydrogens geom
_atom_sites_solution_primary direct
_atom_sites_solution_secondary difmap
_audit_creation_method SHELXL-97
_cell_angle_alpha 90.00
_cell_angle_beta 92.548(1)
_cell_angle_gamma 90.00
_cell_formula_units_Z 4
_cell_length_a 10.8379(2)
_cell_length_b 7.0007(1)
_cell_length_c 18.8456(3)
_cell_measurement_reflns_used 8016
_cell_measurement_temperature 123(2)
_cell_measurement_theta_max 32.1955
_cell_measurement_theta_min 1.8771
_cell_volume 1428.46(4)
_computing_cell_refinement
;
CrysAlisPro, Oxford Diffraction Ltd.,
Version 1.171.34.36 (release 02-08-2010 CrysAlis171 .NET)
(compiled Aug  2 2010,13:00:58)
;
_computing_data_collection
;
CrysAlisPro, Oxford Diffraction Ltd.,
Version 1.171.34.36 (release 02-08-2010 CrysAlis171 .NET)
(compiled Aug  2 2010,13:00:58)
;
_computing_data_reduction
;
CrysAlisPro, Oxford Diffraction Ltd.,
Version 1.171.34.36 (release 02-08-2010 CrysAlis171 .NET)
(compiled Aug  2 2010,13:00:58)
;
_computing_molecular_graphics 'X-Seed (Barbour, 2001)'
_computing_publication_material 'CIFTAB (Sheldrick, 1997)'
_computing_structure_refinement 'SHELXL-97 (Sheldrick, 2008)'
_computing_structure_solution 'SHELXS-97 (Sheldrick, 2008)'
_diffrn_ambient_temperature 123(2)
_diffrn_detector_area_resol_mean 10.3389
_diffrn_measured_fraction_theta_full 0.999
_diffrn_measured_fraction_theta_max 0.999
_diffrn_measurement_device_type 'Xcalibur, Ruby, Gemini ultra'
_diffrn_measurement_method '\w scans'
_diffrn_radiation_monochromator graphite
_diffrn_radiation_source 'Enhance (Mo) X-ray Source'
_diffrn_radiation_type 'Mo K\a'
_diffrn_radiation_wavelength 0.71073
_diffrn_reflns_av_R_equivalents 0.0183
_diffrn_reflns_av_sigmaI/netI 0.0147
_diffrn_reflns_limit_h_max 14
_diffrn_reflns_limit_h_min -14
_diffrn_reflns_limit_k_max 9
_diffrn_reflns_limit_k_min -9
_diffrn_reflns_limit_l_max 23
_diffrn_reflns_limit_l_min -24
_diffrn_reflns_number 14965
_diffrn_reflns_theta_full 27.50
_diffrn_reflns_theta_max 27.50
_diffrn_reflns_theta_min 1.88
_diffrn_standards_number 0
_exptl_absorpt_coefficient_mu 0.087
_exptl_absorpt_correction_T_max 1.00000
_exptl_absorpt_correction_T_min 0.95108
_exptl_absorpt_correction_type multi-scan
_exptl_absorpt_process_details
;
CrysAlisPro, Oxford Diffraction Ltd.,
Version 1.171.34.36 (release 02-08-2010 CrysAlis171 .NET)
(compiled Aug  2 2010,13:00:58)
Empirical absorption correction using spherical harmonics,
 implemented in SCALE3 ABSPACK scaling algorithm.
;
_exptl_crystal_colour colourless
_exptl_crystal_density_diffrn 1.303
_exptl_crystal_density_method 'not measured'
_exptl_crystal_description block
_exptl_crystal_F_000 592
_exptl_crystal_size_max 0.25
_exptl_crystal_size_mid 0.25
_exptl_crystal_size_min 0.20
_refine_diff_density_max 0.320
_refine_diff_density_min -0.194
_refine_diff_density_rms 0.038
_refine_ls_extinction_method none
_refine_ls_goodness_of_fit_ref 1.042
_refine_ls_hydrogen_treatment constr
_refine_ls_matrix_type full
_refine_ls_number_parameters 193
_refine_ls_number_reflns 3264
_refine_ls_number_restraints 0
_refine_ls_restrained_S_all 1.042
_refine_ls_R_factor_all 0.0418
_refine_ls_R_factor_gt 0.0369
_refine_ls_shift/su_max 0.000
_refine_ls_shift/su_mean 0.000
_refine_ls_structure_factor_coef Fsqd
_refine_ls_weighting_details 'calc w=1/[\s^2^(Fo^2^)+(0.0482P)^2^+0.5036P] where P=(Fo^2^+2Fc^2^)/3'
_refine_ls_weighting_scheme calc
_refine_ls_wR_factor_gt 0.0964
_refine_ls_wR_factor_ref 0.1000
_reflns_number_gt 2897
_reflns_number_total 3264
_reflns_threshold_expression >2sigma(I)
_cod_data_source_file c4ob00647j2.cif
_cod_data_source_block mx01_11
_cod_depositor_comments 'Adding full bibliography for 7153842--7153843.cif.'
_cod_original_sg_symbol_H-M 'P 21/c'
_cod_database_code 7153842

loop_
_symmetry_equiv_pos_as_xyz
'x, y, z'
'-x, y+1/2, -z+1/2'
'-x, -y, -z'
'x, -y-1/2, z-1/2'

loop_
_atom_site_label
_atom_site_type_symbol
_atom_site_fract_x
_atom_site_fract_y
_atom_site_fract_z
_atom_site_U_iso_or_equiv
_atom_site_adp_type
_atom_site_occupancy
_atom_site_symmetry_multiplicity
_atom_site_calc_flag
_atom_site_refinement_flags
O1 O -0.10113(7) 0.28605(11) -0.02482(4) 0.02007(18) Uani 1 1 d .
O2 O 0.21294(7) 0.18118(12) 0.17945(4) 0.02444(19) Uani 1 1 d .
N1 N -0.12743(9) 0.29885(15) -0.14151(5) 0.0267(2) Uani 1 1 d .
N2 N -0.00314(9) 0.25065(15) -0.12411(5) 0.0264(2) Uani 1 1 d .
C1 C -0.18026(10) 0.31780(15) -0.08218(6) 0.0215(2) Uani 1 1 d .
C2 C 0.00710(10) 0.24543(15) -0.05576(6) 0.0194(2) Uani 1 1 d .
C3 C 0.11669(10) 0.20558(14) -0.01015(5) 0.0183(2) Uani 1 1 d .
C4 C 0.10814(10) 0.20720(15) 0.06357(5) 0.0191(2) Uani 1 1 d .
H4 H 0.0308 0.2303 0.0838 0.023 Uiso 1 1 calc R
C5 C 0.21276(10) 0.17495(15) 0.10740(5) 0.0187(2) Uani 1 1 d .
C6 C 0.32803(10) 0.14133(14) 0.07780(5) 0.0181(2) Uani 1 1 d .
C7 C 0.33305(10) 0.13902(15) 0.00393(6) 0.0200(2) Uani 1 1 d .
H7 H 0.4101 0.1159 -0.0167 0.024 Uiso 1 1 calc R
C8 C 0.22926(10) 0.16944(15) -0.04039(5) 0.0203(2) Uani 1 1 d .
H8 H 0.2349 0.1657 -0.0905 0.024 Uiso 1 1 calc R
C9 C 0.44202(10) 0.11612(15) 0.12390(5) 0.0189(2) Uani 1 1 d .
C10 C 0.44964(11) -0.02258(16) 0.17719(6) 0.0233(2) Uani 1 1 d .
H10 H 0.3804 -0.1015 0.1854 0.028 Uiso 1 1 calc R
C11 C 0.55816(11) -0.04516(18) 0.21817(6) 0.0272(3) Uani 1 1 d .
H11 H 0.5640 -0.1427 0.2532 0.033 Uiso 1 1 calc R
C12 C 0.65821(11) 0.07391(18) 0.20831(6) 0.0266(3) Uani 1 1 d .
H12 H 0.7316 0.0581 0.2372 0.032 Uiso 1 1 calc R
C13 C 0.65242(10) 0.21633(18) 0.15665(6) 0.0249(2) Uani 1 1 d .
C14 C 0.54409(10) 0.23322(16) 0.11405(6) 0.0215(2) Uani 1 1 d .
H14 H 0.5398 0.3267 0.0775 0.026 Uiso 1 1 calc R
C15 C -0.30921(10) 0.36910(17) -0.06839(6) 0.0261(3) Uani 1 1 d .
H15A H -0.3099 0.4753 -0.0345 0.039 Uiso 1 1 calc R
H15B H -0.3511 0.2586 -0.0485 0.039 Uiso 1 1 calc R
H15C H -0.3522 0.4075 -0.1130 0.039 Uiso 1 1 calc R
C16 C 0.09713(11) 0.21263(19) 0.21137(6) 0.0268(3) Uani 1 1 d .
H16C H 0.1096 0.2121 0.2632 0.040 Uiso 1 1 calc R
H16A H 0.0392 0.1109 0.1969 0.040 Uiso 1 1 calc R
H16B H 0.0634 0.3364 0.1959 0.040 Uiso 1 1 calc R
C17 C 0.75882(12) 0.3508(2) 0.14778(8) 0.0418(3) Uani 1 1 d .
H17A H 0.7273 0.4809 0.1405 0.063 Uiso 1 1 calc R
H17C H 0.8047 0.3120 0.1065 0.063 Uiso 1 1 calc R
H17B H 0.8137 0.3473 0.1905 0.063 Uiso 1 1 calc R

loop_
_atom_site_aniso_label
_atom_site_aniso_U_11
_atom_site_aniso_U_22
_atom_site_aniso_U_33
_atom_site_aniso_U_23
_atom_site_aniso_U_13
_atom_site_aniso_U_12
O1 0.0218(4) 0.0211(4) 0.0172(4) -0.0007(3) -0.0002(3) 0.0008(3)
O2 0.0232(4) 0.0371(5) 0.0132(4) -0.0015(3) 0.0025(3) 0.0026(3)
N1 0.0266(5) 0.0319(5) 0.0211(5) 0.0019(4) -0.0033(4) -0.0005(4)
N2 0.0259(5) 0.0348(6) 0.0183(5) 0.0024(4) -0.0005(4) -0.0009(4)
C1 0.0252(5) 0.0171(5) 0.0218(5) 0.0009(4) -0.0044(4) -0.0022(4)
C2 0.0224(5) 0.0179(5) 0.0182(5) -0.0003(4) 0.0030(4) -0.0019(4)
C3 0.0231(5) 0.0158(5) 0.0159(5) 0.0003(4) 0.0003(4) -0.0019(4)
C4 0.0202(5) 0.0200(5) 0.0175(5) -0.0009(4) 0.0034(4) -0.0014(4)
C5 0.0243(5) 0.0183(5) 0.0137(5) -0.0008(4) 0.0026(4) -0.0010(4)
C6 0.0219(5) 0.0148(5) 0.0177(5) -0.0006(4) 0.0012(4) 0.0003(4)
C7 0.0230(5) 0.0181(5) 0.0193(5) -0.0005(4) 0.0050(4) 0.0024(4)
C8 0.0272(5) 0.0196(5) 0.0143(5) -0.0007(4) 0.0034(4) 0.0006(4)
C9 0.0220(5) 0.0193(5) 0.0156(5) -0.0031(4) 0.0027(4) 0.0034(4)
C10 0.0291(6) 0.0212(5) 0.0197(5) 0.0000(4) 0.0004(4) -0.0008(4)
C11 0.0342(6) 0.0267(6) 0.0204(5) 0.0032(4) -0.0019(4) 0.0045(5)
C12 0.0240(6) 0.0353(6) 0.0204(5) -0.0031(5) -0.0023(4) 0.0068(5)
C13 0.0209(5) 0.0315(6) 0.0225(5) -0.0031(4) 0.0036(4) 0.0018(4)
C14 0.0226(5) 0.0233(5) 0.0189(5) 0.0002(4) 0.0043(4) 0.0029(4)
C15 0.0250(6) 0.0213(5) 0.0314(6) -0.0020(4) -0.0036(5) 0.0007(4)
C16 0.0270(6) 0.0375(7) 0.0163(5) -0.0003(4) 0.0068(4) 0.0024(5)
C17 0.0252(6) 0.0575(9) 0.0426(8) 0.0086(7) -0.0005(5) -0.0092(6)

loop_
_atom_type_symbol
_atom_type_description
_atom_type_scat_dispersion_real
_atom_type_scat_dispersion_imag
_atom_type_scat_source
C C 0.0033 0.0016 'International Tables Vol C Tables 4.2.6.8 and 6.1.1.4'
H H 0.0000 0.0000 'International Tables Vol C Tables 4.2.6.8 and 6.1.1.4'
O O 0.0106 0.0060 'International Tables Vol C Tables 4.2.6.8 and 6.1.1.4'
N N 0.0061 0.0033 'International Tables Vol C Tables 4.2.6.8 and 6.1.1.4'

loop_
_geom_angle_atom_site_label_1
_geom_angle_atom_site_label_2
_geom_angle_atom_site_label_3
_geom_angle
C2 O1 C1 102.54(8)
C5 O2 C16 117.53(8)
C1 N1 N2 106.24(9)
C2 N2 N1 106.12(9)
N1 C1 O1 112.50(10)
N1 C1 C15 129.76(10)
O1 C1 C15 117.74(9)
N2 C2 O1 112.60(10)
N2 C2 C3 128.68(10)
O1 C2 C3 118.71(9)
C8 C3 C4 120.45(10)
C8 C3 C2 119.85(9)
C4 C3 C2 119.70(10)
C5 C4 C3 120.06(10)
C5 C4 H4 120.0
C3 C4 H4 120.0
O2 C5 C4 123.58(9)
O2 C5 C6 116.02(9)
C4 C5 C6 120.34(9)
C7 C6 C5 118.09(10)
C7 C6 C9 120.83(9)
C5 C6 C9 121.04(9)
C8 C7 C6 122.16(10)
C8 C7 H7 118.9
C6 C7 H7 118.9
C7 C8 C3 118.89(9)
C7 C8 H8 120.6
C3 C8 H8 120.6
C14 C9 C10 118.81(10)
C14 C9 C6 119.65(9)
C10 C9 C6 121.53(10)
C11 C10 C9 120.08(11)
C11 C10 H10 120.0
C9 C10 H10 120.0
C12 C11 C10 120.37(11)
C12 C11 H11 119.8
C10 C11 H11 119.8
C11 C12 C13 120.85(10)
C11 C12 H12 119.6
C13 C12 H12 119.6
C12 C13 C14 118.20(11)
C12 C13 C17 121.00(11)
C14 C13 C17 120.79(11)
C9 C14 C13 121.63(10)
C9 C14 H14 119.2
C13 C14 H14 119.2
C1 C15 H15A 109.5
C1 C15 H15B 109.5
H15A C15 H15B 109.5
C1 C15 H15C 109.5
H15A C15 H15C 109.5
H15B C15 H15C 109.5
O2 C16 H16C 109.5
O2 C16 H16A 109.5
H16C C16 H16A 109.5
O2 C16 H16B 109.5
H16C C16 H16B 109.5
H16A C16 H16B 109.5
C13 C17 H17A 109.5
C13 C17 H17C 109.5
H17A C17 H17C 109.5
C13 C17 H17B 109.5
H17A C17 H17B 109.5
H17C C17 H17B 109.5

loop_
_geom_bond_atom_site_label_1
_geom_bond_atom_site_label_2
_geom_bond_distance
O1 C2 1.3630(13)
O1 C1 1.3678(12)
O2 C5 1.3585(12)
O2 C16 1.4327(13)
N1 C1 1.2855(15)
N1 N2 1.4130(14)
N2 C2 1.2884(14)
C1 C15 1.4771(16)
C2 C3 1.4617(15)
C3 C8 1.3926(15)
C3 C4 1.3965(14)
C4 C5 1.3913(15)
C4 H4 0.9500
C5 C6 1.4104(15)
C6 C7 1.3957(14)
C6 C9 1.4888(14)
C7 C8 1.3873(15)
C7 H7 0.9500
C8 H8 0.9500
C9 C14 1.3959(15)
C9 C10 1.3968(15)
C10 C11 1.3870(16)
C10 H10 0.9500
C11 C12 1.3867(17)
C11 H11 0.9500
C12 C13 1.3930(17)
C12 H12 0.9500
C13 C14 1.3976(15)
C13 C17 1.5039(17)
C14 H14 0.9500
C15 H15A 0.9800
C15 H15B 0.9800
C15 H15C 0.9800
C16 H16C 0.9800
C16 H16A 0.9800
C16 H16B 0.9800
C17 H17A 0.9800
C17 H17C 0.9800
C17 H17B 0.9800
